data_7201319
loop_
_publ_author_name
'van Setten, M. J.'
'Lohstroh, W.'
'Fichtner, M.'

_publ_section_title
;
 A new phase in the decomposition of Mg(BH4)2: first-principles
 simulated annealing
;
_journal_issue 38
_journal_name_full 'Journal of Materials Chemistry'
_journal_page_first 7081
_journal_paper_doi 10.1039/b908821k
_journal_volume 19
_journal_year 2009
_space_group_IT_number 1
_symmetry_space_group_name_Hall 'P 1'
_symmetry_space_group_name_H-M 'P 1'
_cell_angle_alpha 90(1)
_cell_angle_beta 90.920274814591(1)
_cell_angle_gamma 90(1)
_cell_length_a 8.09343282437363(1)
_cell_length_b 8.18062472224761(1)
_cell_length_c 10.3145651551054(1)
_cell_volume 682.832427973844(7)
_cod_data_source_file b908821k-2of1.cif
_cod_data_source_block global
_cod_database_code 7201319
_cod_struct_determination_method theoretical

loop_
_symmetry_equiv_pos_site_id
_symmetry_equiv_pos_as_xyz
1 x,y,z

loop_
_atom_site_label
_atom_site_type_symbol
_atom_site_fract_x
_atom_site_fract_y
_atom_site_fract_z
1Mg Mg 0.1096160338286642 0.5389006765376445 0.2046455582758126
2Mg Mg 0.3789947322486770 0.9688685485847019 0.7957266000776611
3Mg Mg 0.9306814238119865 0.0269275658930083 0.0048637486850955
4Mg Mg 0.2819962787827254 0.4775890908499728 0.5283203859029978
5B B 0.1762411193440634 0.8971172099068754 0.9499243743488918
6B B 0.6556520186663781 0.0061322728806594 0.9099545176130321
7B B 0.0806800492080405 0.7913341869064605 0.0806124711664722
8B B 0.9978510636858869 0.2936394425802343 0.0886463573312882
9B B 0.0159825840507837 0.5868570399955385 0.4321613129704090
10B B 0.3702795462138778 0.4116495982144188 0.3031398751299151
11B B 0.3407591319044111 0.2247880660631477 0.6598209006006802
12B B 0.3506618698311371 0.7289685843649120 0.6470959340131691
13H H 0.7812805043256213 0.0121730113791923 0.8441855102804119
14H H 0.1835335074110147 0.7772620124050773 0.1693488177854678
15H H 0.9029297319907634 0.3941083775971180 0.1334163244964070
16H H 0.1468266702528729 0.6509797235115369 0.3987223850805782
17H H 0.4505761759278720 0.3035800648968972 0.2567398855158636
18H H 0.2787256501901854 0.2059720237388978 0.7669915753892268
19H H 0.4688740194829060 0.7456970695730608 0.7216830432439373
20H H 0.5690257298266463 0.1218248431164485 0.8765584721960601
21H H 0.1435533583012837 0.3344279019263395 0.0877184497992938
22H H 0.0301566338407942 0.6576411563662758 0.0401369294623281
23H H 0.4493603964922214 0.4750683815755593 0.3938156354101249
24H H 0.9450077586608233 0.5168390725482986 0.3407270078108477
25H H 0.2614123206537520 0.8493080544442499 0.6361965935737909
26H H 0.2261267934695724 0.2349721940289162 0.5802617030906618
27H H 0.2647996923030385 0.0128706439884986 0.9842536741932379
28H H 0.5942099250582468 0.8712171462163147 0.8929233686719130
29H H 0.0824830793176894 0.9518548683063816 0.8621736859150524
30H H 0.9558064306894836 0.2735835193401645 0.9744395005591512
31H H 0.2563125161143578 0.7915424408794497 0.8956186064692655
32H H 0.6797427495137192 0.0209890368155100 0.0278024146583958
33H H 0.9891658231437594 0.1708049568394754 0.1573517793052390
34H H 0.9579973000749749 0.8506854618254033 0.1359940849615414
35H H 0.0394791115169410 0.4759713207918112 0.5122740350696089
36H H 0.3516893656191309 0.5247717635461825 0.2243474404922598
37H H 0.4291939483177337 0.1113205610094080 0.6255693183421099
38H H 0.2647790343033009 0.6183824271390451 0.6911769554974132
39H H 0.9277325776133094 0.6902455076941416 0.4762361742784098
40H H 0.2368411452551305 0.3551673228511013 0.3385200324344507
41H H 0.4081917757801214 0.7009160774456853 0.5400613256665100
42H H 0.4287548429761048 0.3470507954259940 0.6668204042349748
